data_2222239
loop_
_publ_author_name
'Chen, Hong'
'Zhu, Kun'
'Liu, Guang-Xiang'

_publ_section_title
;
 1-(4-Cyanobenzyl)-4-methylpyridinium bromide
;
_journal_coeditor_code BQ2140
_journal_issue 7
_journal_name_full 'Acta Crystallographica Section E'
_journal_page_first o1453
_journal_paper_doi 10.1107/S1600536809020054
_journal_volume 65
_journal_year 2009
_chemical_formula_iupac 'C14 H13 N2 +, Br -'
_chemical_formula_moiety 'C14 H13 N2 +, Br -'
_chemical_formula_sum 'C14 H13 Br N2'
_chemical_formula_weight 289.17
_chemical_name_systematic
;
1-(4-Cyanobenzyl)-4-methylpyridinium bromide
;
_space_group_IT_number 14
_symmetry_cell_setting monoclinic
_symmetry_space_group_name_Hall '-P 2ybc'
_symmetry_space_group_name_H-M 'P 1 21/c 1'
_atom_sites_solution_hydrogens geom
_atom_sites_solution_primary direct
_atom_sites_solution_secondary difmap
_audit_creation_method SHELXL-97
_cell_angle_alpha 90.00
_cell_angle_beta 96.900(5)
_cell_angle_gamma 90.00
_cell_formula_units_Z 4
_cell_length_a 12.967(5)
_cell_length_b 8.217(4)
_cell_length_c 12.260(5)
_cell_measurement_reflns_used 3626
_cell_measurement_temperature 296(2)
_cell_measurement_theta_max 27.69
_cell_measurement_theta_min 2.94
_cell_volume 1296.8(10)
_computing_cell_refinement 'SAINT (Bruker, 2000)'
_computing_data_collection 'SMART (Bruker, 2000)'
_computing_data_reduction 'SAINT (Bruker, 2000)'
_computing_molecular_graphics 'SHELXTL (Sheldrick, 2008)'
_computing_publication_material 'SHELXTL (Sheldrick, 2008)'
_computing_structure_refinement 'SHELXL97 (Sheldrick, 2008)'
_computing_structure_solution 'SHELXS97 (Sheldrick, 2008)'
_diffrn_ambient_temperature 296(2)
_diffrn_measured_fraction_theta_full 0.997
_diffrn_measured_fraction_theta_max 0.997
_diffrn_measurement_device_type 'Bruker SMART APEX CCD area-detector'
_diffrn_measurement_method '\f and \w'
_diffrn_radiation_monochromator graphite
_diffrn_radiation_source 'sealed tube'
_diffrn_radiation_type MoK\a
_diffrn_radiation_wavelength 0.71073
_diffrn_reflns_av_R_equivalents 0.1064
_diffrn_reflns_av_sigmaI/netI 0.0841
_diffrn_reflns_limit_h_max 15
_diffrn_reflns_limit_h_min -15
_diffrn_reflns_limit_k_max 8
_diffrn_reflns_limit_k_min -9
_diffrn_reflns_limit_l_max 14
_diffrn_reflns_limit_l_min -13
_diffrn_reflns_number 6270
_diffrn_reflns_theta_full 25.09
_diffrn_reflns_theta_max 25.09
_diffrn_reflns_theta_min 1.58
_exptl_absorpt_coefficient_mu 3.148
_exptl_absorpt_correction_T_max 0.6011
_exptl_absorpt_correction_T_min 0.4928
_exptl_absorpt_correction_type multi-scan
_exptl_absorpt_process_details '(SADABS; Bruker, 2000)'
_exptl_crystal_colour colorless
_exptl_crystal_density_diffrn 1.481
_exptl_crystal_density_method 'not measured'
_exptl_crystal_description block
_exptl_crystal_F_000 584
_exptl_crystal_size_max 0.24
_exptl_crystal_size_mid 0.20
_exptl_crystal_size_min 0.16
_refine_diff_density_max 0.836
_refine_diff_density_min -0.816
_refine_ls_extinction_method none
_refine_ls_goodness_of_fit_ref 1.044
_refine_ls_hydrogen_treatment constr
_refine_ls_matrix_type full
_refine_ls_number_parameters 155
_refine_ls_number_reflns 2298
_refine_ls_number_restraints 0
_refine_ls_restrained_S_all 1.044
_refine_ls_R_factor_all 0.0712
_refine_ls_R_factor_gt 0.0657
_refine_ls_shift/su_max 0.000
_refine_ls_shift/su_mean 0.000
_refine_ls_structure_factor_coef Fsqd
_refine_ls_weighting_details 'calc w=1/[\s^2^(Fo^2^)+(0.1306P)^2^+1.6412P] where P=(Fo^2^+2Fc^2^)/3'
_refine_ls_weighting_scheme calc
_refine_ls_wR_factor_gt 0.1979
_refine_ls_wR_factor_ref 0.2041
_reflns_number_gt 1945
_reflns_number_total 2298
_reflns_threshold_expression I>2\s(I)
_cod_data_source_file bq2140.cif
_cod_data_source_block I
_cod_original_sg_symbol_H-M 'P 21/c'
_cod_database_code 2222239
_cod_database_fobs_code 2222239

loop_
_symmetry_equiv_pos_as_xyz
'x, y, z'
'-x, y+1/2, -z+1/2'
'-x, -y, -z'
'x, -y-1/2, z-1/2'

loop_
_atom_site_type_symbol
_atom_site_label
_atom_site_fract_x
_atom_site_fract_y
_atom_site_fract_z
_atom_site_U_iso_or_equiv
_atom_site_adp_type
_atom_site_calc_flag
_atom_site_refinement_flags
_atom_site_occupancy
_atom_site_disorder_assembly
_atom_site_disorder_group
Br Br1 0.77449(4) 0.08544(6) 0.80230(4) 0.0499(3) Uani d . 1 . .
C C1 0.3632(6) 0.5777(8) 0.3983(7) 0.0690(18) Uani d . 1 . .
C C2 0.4519(5) 0.6742(8) 0.4207(5) 0.0618(15) Uani d . 1 . .
C C3 0.5131(6) 0.7037(11) 0.3372(6) 0.084(2) Uani d . 1 . .
H H3 0.4949 0.6579 0.2682 0.101 Uiso calc R 1 . .
C C4 0.6000(5) 0.7993(10) 0.3554(6) 0.0783(19) Uani d . 1 . .
H H4 0.6401 0.8173 0.2986 0.094 Uiso calc R 1 . .
C C5 0.6291(5) 0.8699(8) 0.4575(6) 0.0639(15) Uani d . 1 . .
C C6 0.5696(5) 0.8356(9) 0.5418(5) 0.0664(16) Uani d . 1 . .
H H6 0.5889 0.8784 0.6115 0.080 Uiso calc R 1 . .
C C7 0.4814(5) 0.7378(8) 0.5231(6) 0.0672(16) Uani d . 1 . .
H H7 0.4425 0.7156 0.5803 0.081 Uiso calc R 1 . .
C C8 0.7202(5) 0.9829(9) 0.4770(6) 0.0728(17) Uani d . 1 . .
H H8A 0.7083 1.0755 0.4282 0.087 Uiso calc R 1 . .
H H8B 0.7251 1.0231 0.5518 0.087 Uiso calc R 1 . .
C C9 0.8667(5) 0.9449(9) 0.3689(7) 0.0723(18) Uani d . 1 . .
H H9 0.8355 1.0195 0.3182 0.087 Uiso calc R 1 . .
C C10 0.9583(6) 0.8757(9) 0.3518(6) 0.0716(17) Uani d . 1 . .
H H10 0.9882 0.9006 0.2886 0.086 Uiso calc R 1 . .
C C11 1.0081(5) 0.7671(7) 0.4288(6) 0.0644(16) Uani d . 1 . .
C C12 0.9567(5) 0.7273(8) 0.5214(7) 0.0741(19) Uani d . 1 . .
H H12 0.9871 0.6548 0.5740 0.089 Uiso calc R 1 . .
C C13 0.8650(5) 0.7938(9) 0.5326(6) 0.0719(17) Uani d . 1 . .
H H13 0.8308 0.7629 0.5918 0.086 Uiso calc R 1 . .
N N1 0.2896(5) 0.4920(10) 0.3754(6) 0.0880(18) Uani d . 1 . .
N N2 0.8195(5) 0.9065(5) 0.4596(5) 0.0624(14) Uani d . 1 . .
C C14 1.0990(5) 0.6989(8) 0.4164(6) 0.0692(17) Uani d . 1 . .
H H14A 1.1067 0.5998 0.4581 0.104 Uiso calc R 1 . .
H H14B 1.1542 0.7724 0.4422 0.104 Uiso calc R 1 . .
H H14C 1.1018 0.6753 0.3402 0.104 Uiso calc R 1 . .

loop_
_atom_site_aniso_label
_atom_site_aniso_U_11
_atom_site_aniso_U_22
_atom_site_aniso_U_33
_atom_site_aniso_U_12
_atom_site_aniso_U_13
_atom_site_aniso_U_23
Br1 0.0502(4) 0.0532(4) 0.0468(4) -0.00751(19) 0.0074(3) -0.00020(19)
C1 0.056(4) 0.074(4) 0.078(5) 0.005(3) 0.014(3) 0.005(3)
C2 0.057(3) 0.063(4) 0.065(4) 0.009(3) 0.006(3) 0.007(3)
C3 0.083(5) 0.107(6) 0.065(4) -0.016(4) 0.019(4) -0.004(4)
C4 0.070(4) 0.105(5) 0.064(4) -0.013(4) 0.022(3) -0.003(4)
C5 0.058(3) 0.060(3) 0.075(4) 0.007(3) 0.012(3) 0.003(3)
C6 0.066(4) 0.075(4) 0.060(4) -0.003(3) 0.016(3) -0.006(3)
C7 0.067(4) 0.074(4) 0.064(4) 0.003(3) 0.025(3) 0.006(3)
C8 0.062(4) 0.069(4) 0.088(5) 0.005(3) 0.016(3) -0.002(4)
C9 0.061(4) 0.078(4) 0.078(5) -0.002(3) 0.008(3) 0.012(3)
C10 0.066(4) 0.079(4) 0.073(4) 0.003(3) 0.020(3) 0.003(4)
C11 0.051(3) 0.062(4) 0.081(4) -0.006(3) 0.010(3) -0.002(3)
C12 0.061(4) 0.073(4) 0.088(5) 0.001(3) 0.003(3) 0.010(4)
C13 0.066(4) 0.082(4) 0.071(4) -0.002(3) 0.020(3) 0.008(3)
N1 0.062(3) 0.095(5) 0.106(5) -0.002(4) 0.011(3) -0.002(4)
N2 0.059(3) 0.063(3) 0.066(4) 0.002(2) 0.012(3) 0.006(2)
C14 0.055(3) 0.068(4) 0.086(5) 0.002(3) 0.014(3) -0.005(3)

loop_
_atom_type_symbol
_atom_type_description
_atom_type_scat_dispersion_real
_atom_type_scat_dispersion_imag
_atom_type_scat_source
C C 0.0033 0.0016 'International Tables Vol C Tables 4.2.6.8 and 6.1.1.4'
H H 0.0000 0.0000 'International Tables Vol C Tables 4.2.6.8 and 6.1.1.4'
N N 0.0061 0.0033 'International Tables Vol C Tables 4.2.6.8 and 6.1.1.4'
Br Br -0.2901 2.4595 'International Tables Vol C Tables 4.2.6.8 and 6.1.1.4'

loop_
_geom_angle_atom_site_label_1
_geom_angle_atom_site_label_2
_geom_angle_atom_site_label_3
_geom_angle_site_symmetry_1
_geom_angle_site_symmetry_3
_geom_angle
_geom_angle_publ_flag
N1 C1 C2 . . 177.0(8) ?
C7 C2 C3 . . 119.1(6) ?
C7 C2 C1 . . 122.0(6) ?
C3 C2 C1 . . 118.9(7) ?
C4 C3 C2 . . 120.7(7) ?
C4 C3 H3 . . 119.6 ?
C2 C3 H3 . . 119.6 ?
C3 C4 C5 . . 121.0(6) ?
C3 C4 H4 . . 119.5 ?
C5 C4 H4 . . 119.5 ?
C4 C5 C6 . . 118.0(6) ?
C4 C5 C8 . . 121.8(6) ?
C6 C5 C8 . . 120.2(6) ?
C5 C6 C7 . . 120.8(6) ?
C5 C6 H6 . . 119.6 ?
C7 C6 H6 . . 119.6 ?
C2 C7 C6 . . 120.3(6) ?
C2 C7 H7 . . 119.9 ?
C6 C7 H7 . . 119.9 ?
N2 C8 C5 . . 113.5(6) ?
N2 C8 H8A . . 108.9 ?
C5 C8 H8A . . 108.9 ?
N2 C8 H8B . . 108.9 ?
C5 C8 H8B . . 108.9 ?
H8A C8 H8B . . 107.7 ?
C10 C9 N2 . . 121.0(7) ?
C10 C9 H9 . . 119.5 ?
N2 C9 H9 . . 119.5 ?
C9 C10 C11 . . 120.4(7) ?
C9 C10 H10 . . 119.8 ?
C11 C10 H10 . . 119.8 ?
C14 C11 C10 . . 122.4(7) ?
C14 C11 C12 . . 120.1(7) ?
C10 C11 C12 . . 117.5(6) ?
C13 C12 C11 . . 119.9(7) ?
C13 C12 H12 . . 120.0 ?
C11 C12 H12 . . 120.0 ?
C12 C13 N2 . . 122.0(7) ?
C12 C13 H13 . . 119.0 ?
N2 C13 H13 . . 119.0 ?
C9 N2 C13 . . 119.1(6) ?
C9 N2 C8 . . 120.3(6) ?
C13 N2 C8 . . 120.6(6) ?
C11 C14 H14A . . 109.5 ?
C11 C14 H14B . . 109.5 ?
H14A C14 H14B . . 109.5 ?
C11 C14 H14C . . 109.5 ?
H14A C14 H14C . . 109.5 ?
H14B C14 H14C . . 109.5 ?

loop_
_geom_bond_atom_site_label_1
_geom_bond_atom_site_label_2
_geom_bond_site_symmetry_2
_geom_bond_distance
_geom_bond_publ_flag
C1 N1 . 1.192(9) ?
C1 C2 . 1.397(10) ?
C2 C7 . 1.371(9) ?
C2 C3 . 1.390(10) ?
C3 C4 . 1.370(11) ?
C3 H3 . 0.9300 ?
C4 C5 . 1.389(10) ?
C4 H4 . 0.9300 ?
C5 C6 . 1.392(9) ?
C5 C8 . 1.499(9) ?
C6 C7 . 1.394(9) ?
C6 H6 . 0.9300 ?
C7 H7 . 0.9300 ?
C8 N2 . 1.471(8) ?
C8 H8A . 0.9700 ?
C8 H8B . 0.9700 ?
C9 C10 . 1.355(10) ?
C9 N2 . 1.370(10) ?
C9 H9 . 0.9300 ?
C10 C11 . 1.399(10) ?
C10 H10 . 0.9300 ?
C11 C14 . 1.330(9) ?
C11 C12 . 1.423(10) ?
C12 C13 . 1.330(10) ?
C12 H12 . 0.9300 ?
C13 N2 . 1.371(9) ?
C13 H13 . 0.9300 ?
C14 H14A . 0.9600 ?
C14 H14B . 0.9600 ?
C14 H14C . 0.9600 ?

loop_
_geom_torsion_atom_site_label_1
_geom_torsion_atom_site_label_2
_geom_torsion_atom_site_label_3
_geom_torsion_atom_site_label_4
_geom_torsion_site_symmetry_1
_geom_torsion_site_symmetry_2
_geom_torsion_site_symmetry_3
_geom_torsion_site_symmetry_4
_geom_torsion
_geom_torsion_publ_flag
C7 C2 C3 C4 . . . . -2.2(12) ?
C1 C2 C3 C4 . . . . 179.2(7) ?
C2 C3 C4 C5 . . . . -0.2(13) ?
C3 C4 C5 C6 . . . . 2.4(11) ?
C3 C4 C5 C8 . . . . -176.3(7) ?
C4 C5 C6 C7 . . . . -2.1(10) ?
C8 C5 C6 C7 . . . . 176.5(6) ?
C3 C2 C7 C6 . . . . 2.4(10) ?
C1 C2 C7 C6 . . . . -179.0(6) ?
C5 C6 C7 C2 . . . . -0.2(10) ?
C4 C5 C8 N2 . . . . -61.6(9) ?
C6 C5 C8 N2 . . . . 119.8(7) ?
N2 C9 C10 C11 . . . . -2.0(11) ?
C9 C10 C11 C14 . . . . -178.6(7) ?
C9 C10 C11 C12 . . . . 2.9(11) ?
C14 C11 C12 C13 . . . . -179.0(7) ?
C10 C11 C12 C13 . . . . -0.5(11) ?
C11 C12 C13 N2 . . . . -2.9(11) ?
C10 C9 N2 C13 . . . . -1.4(10) ?
C10 C9 N2 C8 . . . . 179.9(7) ?
C12 C13 N2 C9 . . . . 3.9(11) ?
C12 C13 N2 C8 . . . . -177.4(7) ?
C5 C8 N2 C9 . . . . 107.0(7) ?
C5 C8 N2 C13 . . . . -71.7(8) ?

loop_
_cod_related_entry_id
_cod_related_entry_database
_cod_related_entry_code
1 ChemSpider 30655803
